data_4315144
loop_
_publ_author_name
'Julia V. Zaikina'
'Young-Jung Jo'
'Susan E. Latturner'

_publ_contact_author_address
;
Department of Chemistry
Dittmer Bldg.
Florida State University
Tallahassee, FL 32306-4390
;
_publ_contact_author_email latturne@chem.fsu.edu
_publ_contact_author_fax '850 644 8281'
_publ_contact_author_name 'Susan E. Latturner'
_publ_contact_author_phone '850 644 4074'
_publ_section_title
;
 Ruthenium Intermetallics Grown from La-Ni Flux: Synthesis, Structure, and
 Physical Properties
;
_journal_name_full 'Inorganic Chemistry'
_journal_page_first 2773
_journal_page_last 2781
_journal_paper_doi 10.1021/ic902151d
_journal_volume 49
_journal_year 2010
_chemical_formula_moiety 'Al2 B La Ru2'
_chemical_formula_sum 'Al2 B La Ru2'
_chemical_formula_weight 405.82
_chemical_name_common 'lanthanum-ruthenium-aluminium boride'
_chemical_name_systematic 'lanthanum-ruthenium-aluminium boride'
_space_group_IT_number 123
_symmetry_cell_setting tetragonal
_symmetry_space_group_name_Hall '-P 4 2'
_symmetry_space_group_name_H-M 'P 4/m m m'
_atom_sites_solution_hydrogens none
_atom_sites_solution_primary direct
_atom_sites_solution_secondary difmap
_audit_creation_date 2009-09-01
_audit_creation_method SHELXL-97
_cell_angle_alpha 90.00
_cell_angle_beta 90.00
_cell_angle_gamma 90.00
_cell_formula_units_Z 1
_cell_length_a 4.2105(5)
_cell_length_b 4.2105(5)
_cell_length_c 5.6613(8)
_cell_measurement_temperature 295(2)
_cell_volume 100.37(2)
_computing_cell_refinement 'Saint (Bruker, 2008)'
_computing_data_collection 'APEX2 (Bruker, 2008)'
_computing_data_reduction 'Saint (Bruker, 2008)'
_computing_publication_material 'SHELXL-97 (Sheldrick, 1997)'
_computing_structure_refinement 'SHELXL-97 (Sheldrick, 1997)'
_computing_structure_solution 'SHELXS-97 (Sheldrick, 1990)'
_diffrn_ambient_temperature 295(2)
_diffrn_measured_fraction_theta_full 0.965
_diffrn_measured_fraction_theta_max 0.965
_diffrn_measurement_device_type 'Bruker APEX-II CCD area-detector'
_diffrn_measurement_method '\f and  \w scans'
_diffrn_radiation_monochromator graphite
_diffrn_radiation_source 'fine-focus sealed tube'
_diffrn_radiation_type MoK\a
_diffrn_radiation_wavelength 0.71073
_diffrn_reflns_av_R_equivalents 0.0189
_diffrn_reflns_av_sigmaI/netI 0.0122
_diffrn_reflns_limit_h_max 7
_diffrn_reflns_limit_h_min -7
_diffrn_reflns_limit_k_max 5
_diffrn_reflns_limit_k_min -7
_diffrn_reflns_limit_l_max 7
_diffrn_reflns_limit_l_min -9
_diffrn_reflns_number 1402
_diffrn_reflns_theta_full 37.72
_diffrn_reflns_theta_max 37.72
_diffrn_reflns_theta_min 3.60
_exptl_absorpt_coefficient_mu 18.079
_exptl_absorpt_correction_T_max 0.7138
_exptl_absorpt_correction_T_min 0.4101
_exptl_absorpt_correction_type multi-scan
_exptl_absorpt_process_details 'SADABS (Bruker, 2008)'
_exptl_crystal_colour 'metallic light pink'
_exptl_crystal_density_diffrn 6.714
_exptl_crystal_density_method 'not measured'
_exptl_crystal_description plate
_exptl_crystal_F_000 176
_exptl_crystal_size_max 0.06
_exptl_crystal_size_mid 0.05
_exptl_crystal_size_min 0.02
_refine_diff_density_max 1.132
_refine_diff_density_min -2.356
_refine_diff_density_rms 0.243
_refine_ls_extinction_coef 0.234(9)
_refine_ls_extinction_expression Fc^*^=kFc[1+0.001xFc^2^\l^3^/sin(2\q)]^-1/4^
_refine_ls_extinction_method SHELXL
_refine_ls_goodness_of_fit_ref 1.185
_refine_ls_hydrogen_treatment none
_refine_ls_matrix_type full
_refine_ls_number_parameters 12
_refine_ls_number_reflns 192
_refine_ls_number_restraints 0
_refine_ls_restrained_S_all 1.185
_refine_ls_R_factor_all 0.0137
_refine_ls_R_factor_gt 0.0137
_refine_ls_shift/su_max 0.000
_refine_ls_shift/su_mean 0.000
_refine_ls_structure_factor_coef Fsqd
_refine_ls_weighting_details 'calc w=1/[\s^2^(Fo^2^)+(0.0226P)^2^+0.0570P] where P=(Fo^2^+2Fc^2^)/3'
_refine_ls_weighting_scheme calc
_refine_ls_wR_factor_gt 0.0355
_refine_ls_wR_factor_ref 0.0355
_reflns_number_gt 191
_reflns_number_total 192
_reflns_threshold_expression >2sigma(I)
_cod_data_source_file ic902151d_si_002_1.cif
_cod_data_source_block LARu2Al2B
_cod_database_code 4315144

loop_
_symmetry_equiv_pos_as_xyz
'x, y, z'
'-x, -y, z'
'-y, x, z'
'y, -x, z'
'-x, y, -z'
'x, -y, -z'
'y, x, -z'
'-y, -x, -z'
'-x, -y, -z'
'x, y, -z'
'y, -x, -z'
'-y, x, -z'
'x, -y, z'
'-x, y, z'
'-y, -x, z'
'y, x, z'

loop_
_atom_site_label
_atom_site_type_symbol
_atom_site_fract_x
_atom_site_fract_y
_atom_site_fract_z
_atom_site_U_iso_or_equiv
_atom_site_adp_type
_atom_site_occupancy
_atom_site_symmetry_multiplicity
_atom_site_calc_flag
_atom_site_refinement_flags
_atom_site_disorder_assembly
_atom_site_disorder_group
La1 La 0.0000 0.0000 0.5000 0.00642(11) Uani 1 16 d S . .
B2 B 0.0000 0.0000 0.0000 0.0069(9) Uani 1 16 d S . .
Al3 Al 0.5000 0.5000 0.2537(2) 0.0066(2) Uani 1 8 d S . .
Ru4 Ru 0.0000 0.5000 0.0000 0.00455(11) Uani 1 8 d S . .

loop_
_atom_site_aniso_label
_atom_site_aniso_U_11
_atom_site_aniso_U_22
_atom_site_aniso_U_33
_atom_site_aniso_U_23
_atom_site_aniso_U_13
_atom_site_aniso_U_12
La1 0.00671(12) 0.00671(12) 0.00583(18) 0.000 0.000 0.000
B2 0.0058(12) 0.0058(12) 0.009(3) 0.000 0.000 0.000
Al3 0.0071(3) 0.0071(3) 0.0057(6) 0.000 0.000 0.000
Ru4 0.00374(13) 0.00419(14) 0.00572(18) 0.000 0.000 0.000

loop_
_atom_type_symbol
_atom_type_description
_atom_type_scat_dispersion_real
_atom_type_scat_dispersion_imag
_atom_type_scat_source
B B 0.0013 0.0007 'International Tables Vol C Tables 4.2.6.8 and 6.1.1.4'
Al Al 0.0645 0.0514 'International Tables Vol C Tables 4.2.6.8 and 6.1.1.4'
Ru Ru -1.2594 0.8363 'International Tables Vol C Tables 4.2.6.8 and 6.1.1.4'
La La -0.2871 2.4523 'International Tables Vol C Tables 4.2.6.8 and 6.1.1.4'

loop_
_geom_angle_atom_site_label_1
_geom_angle_atom_site_label_2
_geom_angle_atom_site_label_3
_geom_angle
_geom_angle_site_symmetry_1
_geom_angle_site_symmetry_3
_geom_angle_publ_flag
B2 La1 B2 180.0 1_556 . ?
B2 La1 Al3 64.91(2) 1_556 9_666 ?
B2 La1 Al3 115.09(2) . 9_666 ?
B2 La1 Al3 115.09(2) 1_556 1_445 ?
B2 La1 Al3 64.91(2) . 1_445 ?
Al3 La1 Al3 180.0 9_666 1_445 ?
B2 La1 Al3 115.09(2) 1_556 . ?
B2 La1 Al3 64.91(2) . . ?
Al3 La1 Al3 50.19(4) 9_666 . ?
Al3 La1 Al3 129.81(4) 1_445 . ?
B2 La1 Al3 64.91(2) 1_556 9_556 ?
B2 La1 Al3 115.09(2) . 9_556 ?
Al3 La1 Al3 129.81(4) 9_666 9_556 ?
Al3 La1 Al3 50.19(4) 1_445 9_556 ?
Al3 La1 Al3 180.0 . 9_556 ?
B2 La1 Al3 64.91(2) 1_556 9_566 ?
B2 La1 Al3 115.09(2) . 9_566 ?
Al3 La1 Al3 79.638(16) 9_666 9_566 ?
Al3 La1 Al3 100.362(16) 1_445 9_566 ?
Al3 La1 Al3 100.362(16) . 9_566 ?
Al3 La1 Al3 79.638(16) 9_556 9_566 ?
B2 La1 Al3 64.91(2) 1_556 9_656 ?
B2 La1 Al3 115.09(2) . 9_656 ?
Al3 La1 Al3 79.638(16) 9_666 9_656 ?
Al3 La1 Al3 100.362(16) 1_445 9_656 ?
Al3 La1 Al3 100.362(16) . 9_656 ?
Al3 La1 Al3 79.638(16) 9_556 9_656 ?
Al3 La1 Al3 129.81(4) 9_566 9_656 ?
B2 La1 Al3 115.09(2) 1_556 1_455 ?
B2 La1 Al3 64.91(2) . 1_455 ?
Al3 La1 Al3 100.362(16) 9_666 1_455 ?
Al3 La1 Al3 79.638(16) 1_445 1_455 ?
Al3 La1 Al3 79.638(16) . 1_455 ?
Al3 La1 Al3 100.362(16) 9_556 1_455 ?
Al3 La1 Al3 50.19(4) 9_566 1_455 ?
Al3 La1 Al3 180.00(4) 9_656 1_455 ?
B2 La1 Al3 115.09(2) 1_556 1_545 ?
B2 La1 Al3 64.91(2) . 1_545 ?
Al3 La1 Al3 100.362(16) 9_666 1_545 ?
Al3 La1 Al3 79.638(16) 1_445 1_545 ?
Al3 La1 Al3 79.638(16) . 1_545 ?
Al3 La1 Al3 100.362(16) 9_556 1_545 ?
Al3 La1 Al3 180.00(4) 9_566 1_545 ?
Al3 La1 Al3 50.19(4) 9_656 1_545 ?
Al3 La1 Al3 129.81(4) 1_455 1_545 ?
B2 La1 Ru4 36.639(5) 1_556 3_656 ?
B2 La1 Ru4 143.361(5) . 3_656 ?
Al3 La1 Ru4 43.742(16) 9_666 3_656 ?
Al3 La1 Ru4 136.258(16) 1_445 3_656 ?
Al3 La1 Ru4 87.60(2) . 3_656 ?
Al3 La1 Ru4 92.40(2) 9_556 3_656 ?
Al3 La1 Ru4 92.40(2) 9_566 3_656 ?
Al3 La1 Ru4 43.742(16) 9_656 3_656 ?
Al3 La1 Ru4 136.258(16) 1_455 3_656 ?
Al3 La1 Ru4 87.60(2) 1_545 3_656 ?
B2 La1 Ru4 143.361(5) 1_556 3 ?
B2 La1 Ru4 36.639(5) . 3 ?
Al3 La1 Ru4 136.258(16) 9_666 3 ?
Al3 La1 Ru4 43.742(16) 1_445 3 ?
Al3 La1 Ru4 92.40(2) . 3 ?
Al3 La1 Ru4 87.60(2) 9_556 3 ?
Al3 La1 Ru4 87.60(2) 9_566 3 ?
Al3 La1 Ru4 136.258(16) 9_656 3 ?
Al3 La1 Ru4 43.742(16) 1_455 3 ?
Al3 La1 Ru4 92.40(2) 1_545 3 ?
Ru4 La1 Ru4 180.0 3_656 3 ?
Ru4 B2 Ru4 180.0 3_655 3 ?
Ru4 B2 Ru4 90.0 3_655 . ?
Ru4 B2 Ru4 90.0 3 . ?
Ru4 B2 Ru4 90.0 3_655 1_545 ?
Ru4 B2 Ru4 90.0 3 1_545 ?
Ru4 B2 Ru4 180.0 . 1_545 ?
Ru4 B2 La1 90.0 3_655 . ?
Ru4 B2 La1 90.0 3 . ?
Ru4 B2 La1 90.0 . . ?
Ru4 B2 La1 90.0 1_545 . ?
Ru4 B2 La1 90.0 3_655 1_554 ?
Ru4 B2 La1 90.0 3 1_554 ?
Ru4 B2 La1 90.0 . 1_554 ?
Ru4 B2 La1 90.0 1_545 1_554 ?
La1 B2 La1 180.0 . 1_554 ?
Ru4 Al3 Ru4 71.48(2) 3_655 . ?
Ru4 Al3 Ru4 111.39(5) 3_655 3_665 ?
Ru4 Al3 Ru4 71.48(2) . 3_665 ?
Ru4 Al3 Ru4 71.48(2) 3_655 1_655 ?
Ru4 Al3 Ru4 111.39(5) . 1_655 ?
Ru4 Al3 Ru4 71.48(2) 3_665 1_655 ?
Ru4 Al3 Al3 124.30(2) 3_655 9_666 ?
Ru4 Al3 Al3 124.30(2) . 9_666 ?
Ru4 Al3 Al3 124.30(2) 3_665 9_666 ?
Ru4 Al3 Al3 124.30(2) 1_655 9_666 ?
Ru4 Al3 Al3 55.70(2) 3_655 9_665 ?
Ru4 Al3 Al3 55.70(2) . 9_665 ?
Ru4 Al3 Al3 55.70(2) 3_665 9_665 ?
Ru4 Al3 Al3 55.70(2) 1_655 9_665 ?
Al3 Al3 Al3 180.0 9_666 9_665 ?
Ru4 Al3 La1 140.175(9) 3_655 1_665 ?
Ru4 Al3 La1 140.175(9) . 1_665 ?
Ru4 Al3 La1 73.145(7) 3_665 1_665 ?
Ru4 Al3 La1 73.145(7) 1_655 1_665 ?
Al3 Al3 La1 64.91(2) 9_666 1_665 ?
Al3 Al3 La1 115.09(2) 9_665 1_665 ?
Ru4 Al3 La1 73.145(7) 3_655 . ?
Ru4 Al3 La1 73.145(7) . . ?
Ru4 Al3 La1 140.175(9) 3_665 . ?
Ru4 Al3 La1 140.175(9) 1_655 . ?
Al3 Al3 La1 64.91(2) 9_666 . ?
Al3 Al3 La1 115.09(2) 9_665 . ?
La1 Al3 La1 129.81(4) 1_665 . ?
Ru4 Al3 La1 73.145(7) 3_655 1_655 ?
Ru4 Al3 La1 140.175(9) . 1_655 ?
Ru4 Al3 La1 140.175(9) 3_665 1_655 ?
Ru4 Al3 La1 73.145(7) 1_655 1_655 ?
Al3 Al3 La1 64.91(2) 9_666 1_655 ?
Al3 Al3 La1 115.09(2) 9_665 1_655 ?
La1 Al3 La1 79.638(16) 1_665 1_655 ?
La1 Al3 La1 79.638(16) . 1_655 ?
Ru4 Al3 La1 140.175(9) 3_655 1_565 ?
Ru4 Al3 La1 73.145(7) . 1_565 ?
Ru4 Al3 La1 73.145(7) 3_665 1_565 ?
Ru4 Al3 La1 140.175(9) 1_655 1_565 ?
Al3 Al3 La1 64.91(2) 9_666 1_565 ?
Al3 Al3 La1 115.09(2) 9_665 1_565 ?
La1 Al3 La1 79.638(16) 1_665 1_565 ?
La1 Al3 La1 79.638(16) . 1_565 ?
La1 Al3 La1 129.81(4) 1_655 1_565 ?
B2 Ru4 B2 180.0 1_565 . ?
B2 Ru4 Al3 90.0 1_565 9_565 ?
B2 Ru4 Al3 90.0 . 9_565 ?
B2 Ru4 Al3 90.0 1_565 . ?
B2 Ru4 Al3 90.0 . . ?
Al3 Ru4 Al3 180.00(5) 9_565 . ?
B2 Ru4 Al3 90.0 1_565 9_665 ?
B2 Ru4 Al3 90.0 . 9_665 ?
Al3 Ru4 Al3 111.39(5) 9_565 9_665 ?
Al3 Ru4 Al3 68.61(5) . 9_665 ?
B2 Ru4 Al3 90.0 1_565 1_455 ?
B2 Ru4 Al3 90.0 . 1_455 ?
Al3 Ru4 Al3 68.61(5) 9_565 1_455 ?
Al3 Ru4 Al3 111.39(5) . 1_455 ?
Al3 Ru4 Al3 180.0 9_665 1_455 ?
B2 Ru4 Ru4 45.0 1_565 3_665 ?
B2 Ru4 Ru4 135.0 . 3_665 ?
Al3 Ru4 Ru4 125.740(12) 9_565 3_665 ?
Al3 Ru4 Ru4 54.260(12) . 3_665 ?
Al3 Ru4 Ru4 54.260(12) 9_665 3_665 ?
Al3 Ru4 Ru4 125.740(12) 1_455 3_665 ?
B2 Ru4 Ru4 135.0 1_565 3 ?
B2 Ru4 Ru4 45.0 . 3 ?
Al3 Ru4 Ru4 54.260(12) 9_565 3 ?
Al3 Ru4 Ru4 125.740(12) . 3 ?
Al3 Ru4 Ru4 125.740(12) 9_665 3 ?
Al3 Ru4 Ru4 54.260(12) 1_455 3 ?
Ru4 Ru4 Ru4 180.0 3_665 3 ?
B2 Ru4 Ru4 45.0 1_565 3_565 ?
B2 Ru4 Ru4 135.0 . 3_565 ?
Al3 Ru4 Ru4 54.260(12) 9_565 3_565 ?
Al3 Ru4 Ru4 125.740(12) . 3_565 ?
Al3 Ru4 Ru4 125.740(12) 9_665 3_565 ?
Al3 Ru4 Ru4 54.260(12) 1_455 3_565 ?
Ru4 Ru4 Ru4 90.0 3_665 3_565 ?
Ru4 Ru4 Ru4 90.0 3 3_565 ?
B2 Ru4 Ru4 135.0 1_565 3_655 ?
B2 Ru4 Ru4 45.0 . 3_655 ?
Al3 Ru4 Ru4 125.740(12) 9_565 3_655 ?
Al3 Ru4 Ru4 54.260(12) . 3_655 ?
Al3 Ru4 Ru4 54.260(12) 9_665 3_655 ?
Al3 Ru4 Ru4 125.740(12) 1_455 3_655 ?
Ru4 Ru4 Ru4 90.0 3_665 3_655 ?
Ru4 Ru4 Ru4 90.0 3 3_655 ?
Ru4 Ru4 Ru4 180.0 3_565 3_655 ?
B2 Ru4 La1 126.639(5) 1_565 1_554 ?
B2 Ru4 La1 53.361(5) . 1_554 ?
Al3 Ru4 La1 63.113(18) 9_565 1_554 ?
Al3 Ru4 La1 116.887(18) . 1_554 ?
Al3 Ru4 La1 63.113(18) 9_665 1_554 ?
Al3 Ru4 La1 116.887(18) 1_455 1_554 ?
Ru4 Ru4 La1 114.960(3) 3_665 1_554 ?
Ru4 Ru4 La1 65.040(3) 3 1_554 ?
Ru4 Ru4 La1 114.960(3) 3_565 1_554 ?
Ru4 Ru4 La1 65.040(3) 3_655 1_554 ?
B2 Ru4 La1 53.361(5) 1_565 1_565 ?
B2 Ru4 La1 126.639(5) . 1_565 ?
Al3 Ru4 La1 116.887(18) 9_565 1_565 ?
Al3 Ru4 La1 63.113(18) . 1_565 ?
Al3 Ru4 La1 116.887(18) 9_665 1_565 ?
Al3 Ru4 La1 63.113(18) 1_455 1_565 ?
Ru4 Ru4 La1 65.040(3) 3_665 1_565 ?
Ru4 Ru4 La1 114.960(3) 3 1_565 ?
Ru4 Ru4 La1 65.040(3) 3_565 1_565 ?
Ru4 Ru4 La1 114.960(3) 3_655 1_565 ?
La1 Ru4 La1 180.0 1_554 1_565 ?

loop_
_geom_bond_atom_site_label_1
_geom_bond_atom_site_label_2
_geom_bond_distance
_geom_bond_site_symmetry_2
_geom_bond_publ_flag
La1 B2 2.8306(4) 1_556 ?
La1 B2 2.8306(4) . ?
La1 Al3 3.2876(6) 9_666 ?
La1 Al3 3.2876(6) 1_445 ?
La1 Al3 3.2876(6) . ?
La1 Al3 3.2876(6) 9_556 ?
La1 Al3 3.2876(6) 9_566 ?
La1 Al3 3.2876(6) 9_656 ?
La1 Al3 3.2876(6) 1_455 ?
La1 Al3 3.2876(6) 1_545 ?
La1 Ru4 3.5277(4) 3_656 ?
La1 Ru4 3.5277(4) 3 ?
B2 Ru4 2.1053(3) 3_655 ?
B2 Ru4 2.1053(3) 3 ?
B2 Ru4 2.1053(3) . ?
B2 Ru4 2.1053(3) 1_545 ?
B2 La1 2.8306(4) 1_554 ?
Al3 Ru4 2.5486(7) 3_655 ?
Al3 Ru4 2.5486(7) . ?
Al3 Ru4 2.5486(7) 3_665 ?
Al3 Ru4 2.5486(7) 1_655 ?
Al3 Al3 2.789(3) 9_666 ?
Al3 Al3 2.873(3) 9_665 ?
Al3 La1 3.2876(6) 1_665 ?
Al3 La1 3.2876(6) 1_655 ?
Al3 La1 3.2876(6) 1_565 ?
Ru4 B2 2.1053(3) 1_565 ?
Ru4 Al3 2.5486(7) 9_565 ?
Ru4 Al3 2.5486(7) 9_665 ?
Ru4 Al3 2.5486(7) 1_455 ?
Ru4 Ru4 2.9773(4) 3_665 ?
Ru4 Ru4 2.9773(4) 3 ?
Ru4 Ru4 2.9773(4) 3_565 ?
Ru4 Ru4 2.9773(4) 3_655 ?
Ru4 La1 3.5277(4) 1_554 ?
Ru4 La1 3.5277(4) 1_565 ?
